data_7021184
loop_
_publ_author_name
'Li, Zhong-Yi'
'Zhu, Jiang'
'Wang, Xiao-Qun'
'Ni, Jun'
'Zhang, Jian-Jun'
'Liu, Shu-Qin'
'Duan, Chun-Ying'

_publ_section_title
;
 New 3d-4f heterometallic clusters built from mixed glycine and
 iminodiacetate acid: dioctahedron {La2Ni9} and onion-like
 {Gd5}&#x2282;{Ni12} with interesting magnetocaloric effect.
;
_journal_issue 16
_journal_name_full 'Dalton transactions (Cambridge, England : 2003)'
_journal_page_first 5711
_journal_page_last 5717
_journal_paper_doi 10.1039/c3dt32752c
_journal_volume 42
_journal_year 2013
_chemical_formula_sum 'C36 H108 Cl9 La3 N15 Na3 Ni9 O96'
_chemical_formula_weight 3620.51
_chemical_name_systematic
;
?
;
_space_group_IT_number 190
_symmetry_cell_setting hexagonal
_symmetry_space_group_name_Hall 'P -6c -2c'
_symmetry_space_group_name_H-M 'P -6 2 c'
_atom_sites_solution_hydrogens geom
_atom_sites_solution_primary direct
_atom_sites_solution_secondary difmap
_audit_creation_method SHELXL-97
_cell_angle_alpha 90.00
_cell_angle_beta 90.00
_cell_angle_gamma 120.00
_cell_formula_units_Z 2
_cell_length_a 15.000(2)
_cell_length_b 15.000(2)
_cell_length_c 29.211(9)
_cell_measurement_reflns_used 7776
_cell_measurement_temperature 293(2)
_cell_measurement_theta_max 25.832
_cell_measurement_theta_min 2.615
_cell_volume 5692(2)
_computing_cell_refinement 'Bruker SMART'
_computing_data_collection 'Bruker SMART'
_computing_data_reduction 'Bruker SAINT'
_computing_molecular_graphics 'Bruker SHELXTL'
_computing_publication_material 'Bruker SHELXTL'
_computing_structure_refinement 'SHELXL-97 (Sheldrick, 1997)'
_computing_structure_solution 'SHELXS-97 (Sheldrick, 1990)'
_diffrn_ambient_temperature 293(2)
_diffrn_measured_fraction_theta_full 0.993
_diffrn_measured_fraction_theta_max 0.993
_diffrn_measurement_device_type 'CCD area detector'
_diffrn_measurement_method 'phi and omega scans'
_diffrn_radiation_monochromator graphite
_diffrn_radiation_source 'fine-focus sealed tube'
_diffrn_radiation_type MoK\a
_diffrn_radiation_wavelength 0.71073
_diffrn_reflns_av_R_equivalents 0.0453
_diffrn_reflns_av_sigmaI/netI 0.0275
_diffrn_reflns_limit_h_max 17
_diffrn_reflns_limit_h_min -17
_diffrn_reflns_limit_k_max 17
_diffrn_reflns_limit_k_min -17
_diffrn_reflns_limit_l_max 34
_diffrn_reflns_limit_l_min -19
_diffrn_reflns_number 25475
_diffrn_reflns_theta_full 24.99
_diffrn_reflns_theta_max 24.99
_diffrn_reflns_theta_min 2.61
_exptl_absorpt_coefficient_mu 2.905
_exptl_absorpt_correction_T_max 1.000000
_exptl_absorpt_correction_T_min 0.555663
_exptl_absorpt_correction_type multi-scan
_exptl_absorpt_process_details 'SADABS (Sheldrick, 1996)'
_exptl_crystal_colour blue
_exptl_crystal_density_diffrn 2.113
_exptl_crystal_density_method 'not measured'
_exptl_crystal_description block
_exptl_crystal_F_000 3612
_exptl_crystal_size_max 0.24
_exptl_crystal_size_mid 0.18
_exptl_crystal_size_min 0.12
_platon_squeeze_details
;
;
_refine_diff_density_max 0.673
_refine_diff_density_min -1.153
_refine_diff_density_rms 0.093
_refine_ls_abs_structure_details 'Flack H D (1983), Acta Cryst. A39, 876-881'
_refine_ls_abs_structure_Flack 0.01(2)
_refine_ls_extinction_method none
_refine_ls_goodness_of_fit_ref 1.073
_refine_ls_hydrogen_treatment mixed
_refine_ls_matrix_type full
_refine_ls_number_parameters 264
_refine_ls_number_reflns 3403
_refine_ls_number_restraints 14
_refine_ls_restrained_S_all 1.074
_refine_ls_R_factor_all 0.0316
_refine_ls_R_factor_gt 0.0298
_refine_ls_shift/su_max 0.001
_refine_ls_shift/su_mean 0.000
_refine_ls_structure_factor_coef Fsqd
_refine_ls_weighting_details 'calc w=1/[\s^2^(Fo^2^)+(0.0511P)^2^+2.7365P] where P=(Fo^2^+2Fc^2^)/3'
_refine_ls_weighting_scheme calc
_refine_ls_wR_factor_gt 0.0784
_refine_ls_wR_factor_ref 0.0796
_reflns_number_gt 3223
_reflns_number_total 3403
_reflns_threshold_expression >2sigma(I)
_cod_data_source_file c3dt32752c.txt
_cod_data_source_block p
_cod_depositor_comments
;
The following automatic conversions were performed:

'_symmetry_cell_setting' value 'Hexagonal' changed to 'hexagonal'
according to /home/saulius/struct/CIF-dictionaries/cif_core.dic
dictionary named 'cif_core.dic' version 2.4.2 from
2011-04-26.

'_exptl_absorpt_correction_type' value 'multi scan'
changed to 'multi-scan' according to
/home/saulius/struct/CIF-dictionaries/cif_core.dic dictionary named
'cif_core.dic' version 2.4.2 from 2011-04-26.

Automatic conversion script
Id: cif_fix_values 1891 2012-01-12 08:04:46Z andrius 
;
_cod_original_cell_volume 5691(2)
_cod_original_sg_symbol_H-M P-62c
_cod_database_code 7021184

loop_
_symmetry_equiv_pos_as_xyz
'x, y, z'
'-y, x-y, z'
'-x+y, -x, z'
'x, y, -z+1/2'
'-y, x-y, -z+1/2'
'-x+y, -x, -z+1/2'
'y, x, -z'
'x-y, -y, -z'
'-x, -x+y, -z'
'y, x, z+1/2'
'x-y, -y, z+1/2'
'-x, -x+y, z+1/2'

loop_
_atom_site_label
_atom_site_type_symbol
_atom_site_fract_x
_atom_site_fract_y
_atom_site_fract_z
_atom_site_U_iso_or_equiv
_atom_site_adp_type
_atom_site_occupancy
_atom_site_symmetry_multiplicity
_atom_site_calc_flag
_atom_site_refinement_flags
La1 La 1.6667 1.3333 0.682737(13) 0.02193(11) Uani 1 3 d S
La2 La 1.3333 0.6667 0.7500 0.0589(3) Uani 1 6 d SU
Ni1 Ni 1.44237(5) 1.27448(5) 0.605681(19) 0.03023(15) Uani 1 1 d .
Ni2 Ni 1.49624(6) 1.10177(6) 0.7500 0.02291(17) Uani 1 2 d SD
Cl1 Cl 0.02823(17) -0.1992(2) 0.7500 0.0778(8) Uani 1 2 d SD
Cl2 Cl 0.1326(2) 0.3899(3) 0.58775(9) 0.1167(10) Uani 1 1 d .
O1 O 1.5491(3) 1.2283(3) 0.60563(10) 0.0315(7) Uani 1 1 d .
O2 O 1.6064(3) 1.1435(3) 0.56340(12) 0.0439(9) Uani 1 1 d .
O3 O 1.5061(2) 1.3674(3) 0.66127(10) 0.0286(7) Uani 1 1 d .
O4 O 1.4990(3) 1.4882(3) 0.70177(10) 0.0329(7) Uani 1 1 d .
O5 O 1.4680(2) 1.1772(2) 0.69888(11) 0.0280(7) Uani 1 1 d .
O6 O 1.3471(2) 1.1541(3) 0.64840(11) 0.0359(9) Uani 1 1 d .
O7 O 1.6392(3) 1.2187(3) 0.7500 0.0221(9) Uani 1 2 d SD
H7A H 1.682(4) 1.197(5) 0.7500 0.027 Uiso 1 2 d SD
O8 O 1.5027(7) 0.8335(6) 0.7500 0.126(5) Uani 1 2 d SDU
H8A H 1.549(8) 0.817(11) 0.7500 0.151 Uiso 1 2 d SD
H8B H 1.467(10) 0.863(11) 0.7500 0.151 Uiso 1 2 d SD
O9 O 1.3484(6) 0.8085(5) 0.6997(3) 0.106(2) Uani 1 1 d DU
H9A H 1.299(5) 0.792(9) 0.681(3) 0.127 Uiso 1 1 d D
H9B H 1.393(6) 0.871(3) 0.694(4) 0.127 Uiso 1 1 d D
O11 O 0.0074(11) -0.1219(10) 0.7500 0.202(8) Uani 1 2 d SD
O12 O -0.0512(7) -0.2976(6) 0.7500 0.103(3) Uani 1 2 d SD
O13 O 0.040(2) -0.183(3) 0.7004(7) 0.245(15) Uani 0.50 1 d PD
O14 O 0.1249(8) -0.1772(8) 0.7500 0.198(8) Uani 1 2 d SD
O15 O 0.0785(13) 0.4333(15) 0.5870(6) 0.281(9) Uani 1 1 d .
O16 O 0.1555(7) 0.3823(11) 0.6300(2) 0.203(6) Uani 1 1 d .
O17 O 0.2156(10) 0.4342(16) 0.5639(4) 0.327(14) Uani 1 1 d .
O18 O 0.0789(16) 0.3069(14) 0.5596(6) 0.285(9) Uani 1 1 d .
N1 N 1.3882(4) 1.1775(4) 0.55010(15) 0.0438(11) Uani 1 1 d U
H1A H 1.3315 1.1183 0.5580 0.053 Uiso 1 1 calc R
H1B H 1.3714 1.2070 0.5274 0.053 Uiso 1 1 calc R
N2 N 1.3436(4) 1.3302(4) 0.60931(17) 0.0448(12) Uani 1 1 d .
H2A H 1.3333 1.3477 0.5812 0.054 Uiso 1 1 calc R
H2B H 1.2825 1.2815 0.6205 0.054 Uiso 1 1 calc R
N3 N 1.3367(4) 1.0122(5) 0.7500 0.0289(13) Uani 1 2 d S
H3A H 1.3188 0.9446 0.7500 0.035 Uiso 1 2 calc SR
C1 C 1.4661(6) 1.1571(7) 0.5350(2) 0.070(2) Uani 1 1 d U
H1C H 1.5006 1.2003 0.5087 0.083 Uiso 1 1 calc R
H1D H 1.4342 1.0859 0.5251 0.083 Uiso 1 1 calc R
C2 C 1.5451(4) 1.1760(4) 0.57138(17) 0.0345(11) Uani 1 1 d U
C3 C 1.3869(5) 1.4190(5) 0.6388(2) 0.0562(17) Uani 1 1 d .
H3B H 1.3325 1.4172 0.6574 0.067 Uiso 1 1 calc R
H3C H 1.4154 1.4807 0.6201 0.067 Uiso 1 1 calc R
C4 C 1.4701(4) 1.4249(3) 0.66983(17) 0.0308(10) Uani 1 1 d .
C5 C 1.2982(4) 1.0340(4) 0.70847(18) 0.0376(12) Uani 1 1 d .
H5A H 1.2398 1.0422 0.7162 0.045 Uiso 1 1 calc R
H5B H 1.2740 0.9754 0.6880 0.045 Uiso 1 1 calc R
C6 C 1.3779(3) 1.1302(3) 0.68330(15) 0.0268(10) Uani 1 1 d .

loop_
_atom_site_aniso_label
_atom_site_aniso_U_11
_atom_site_aniso_U_22
_atom_site_aniso_U_33
_atom_site_aniso_U_23
_atom_site_aniso_U_13
_atom_site_aniso_U_12
La1 0.02385(14) 0.02385(14) 0.01808(19) 0.000 0.000 0.01192(7)
La2 0.0279(2) 0.0279(2) 0.1208(8) 0.000 0.000 0.01394(12)
Ni1 0.0307(3) 0.0352(3) 0.0255(3) -0.0025(2) -0.0082(2) 0.0170(3)
Ni2 0.0221(4) 0.0199(4) 0.0245(4) 0.000 0.000 0.0087(3)
Cl1 0.0406(12) 0.0541(14) 0.133(3) 0.000 0.000 0.0193(11)
Cl2 0.0935(18) 0.197(3) 0.0772(16) 0.0099(19) -0.0016(14) 0.086(2)
O1 0.0333(18) 0.0379(18) 0.0254(16) -0.0016(15) -0.0008(14) 0.0196(15)
O2 0.050(2) 0.056(2) 0.0327(19) -0.0181(18) -0.0096(17) 0.032(2)
O3 0.0289(17) 0.0333(17) 0.0274(16) -0.0002(14) -0.0048(13) 0.0184(14)
O4 0.0323(18) 0.0377(19) 0.0355(15) -0.0061(17) -0.0064(17) 0.0227(14)
O5 0.0260(16) 0.0281(16) 0.0267(16) -0.0030(13) -0.0047(13) 0.0113(14)
O6 0.0282(16) 0.044(2) 0.0280(16) 0.0061(15) -0.0083(13) 0.0126(14)
O7 0.022(2) 0.022(2) 0.022(2) 0.000 0.000 0.0109(17)
O8 0.056(5) 0.031(4) 0.282(15) 0.000 0.000 0.015(3)
O9 0.097(5) 0.081(4) 0.104(5) 0.024(4) 0.002(4) 0.017(4)
O11 0.136(11) 0.104(8) 0.39(3) 0.000 0.000 0.082(8)
O12 0.070(5) 0.061(5) 0.170(9) 0.000 0.000 0.026(4)
O13 0.22(3) 0.40(5) 0.148(19) 0.00(2) -0.019(17) 0.18(3)
O14 0.065(7) 0.083(8) 0.43(3) 0.000 0.000 0.028(6)
O15 0.292(16) 0.40(2) 0.312(19) -0.109(17) -0.034(14) 0.289(17)
O16 0.133(7) 0.439(18) 0.069(4) 0.018(8) -0.005(5) 0.167(10)
O17 0.114(8) 0.56(3) 0.206(11) 0.247(18) 0.031(9) 0.093(14)
O18 0.41(3) 0.266(16) 0.184(12) -0.110(12) -0.057(14) 0.172(18)
N1 0.050(3) 0.045(3) 0.041(2) -0.013(2) -0.018(2) 0.026(2)
N2 0.043(3) 0.052(3) 0.045(3) -0.003(2) -0.016(2) 0.029(2)
N3 0.023(3) 0.027(3) 0.032(3) 0.000 0.000 0.008(2)
C1 0.070(4) 0.106(6) 0.047(4) -0.040(4) -0.028(3) 0.055(5)
C2 0.037(3) 0.035(3) 0.026(2) -0.008(2) -0.004(2) 0.014(2)
C3 0.057(4) 0.067(4) 0.066(4) -0.027(3) -0.036(3) 0.047(3)
C4 0.028(2) 0.026(2) 0.039(3) -0.001(2) -0.007(2) 0.014(2)
C5 0.024(2) 0.039(3) 0.037(3) 0.007(2) -0.005(2) 0.006(2)
C6 0.024(2) 0.024(2) 0.029(3) -0.0017(18) -0.0002(18) 0.010(2)

loop_
_atom_type_symbol
_atom_type_description
_atom_type_scat_dispersion_real
_atom_type_scat_dispersion_imag
_atom_type_scat_source
C C 0.0033 0.0016 'International Tables Vol C Tables 4.2.6.8 and 6.1.1.4'
H H 0.0000 0.0000 'International Tables Vol C Tables 4.2.6.8 and 6.1.1.4'
N N 0.0061 0.0033 'International Tables Vol C Tables 4.2.6.8 and 6.1.1.4'
O O 0.0106 0.0060 'International Tables Vol C Tables 4.2.6.8 and 6.1.1.4'
Na Na 0.0362 0.0249 'International Tables Vol C Tables 4.2.6.8 and 6.1.1.4'
Cl Cl 0.1484 0.1585 'International Tables Vol C Tables 4.2.6.8 and 6.1.1.4'
Ni Ni 0.3393 1.1124 'International Tables Vol C Tables 4.2.6.8 and 6.1.1.4'
La La -0.2871 2.4523 'International Tables Vol C Tables 4.2.6.8 and 6.1.1.4'

loop_
_geom_angle_atom_site_label_1
_geom_angle_atom_site_label_2
_geom_angle_atom_site_label_3
_geom_angle
_geom_angle_site_symmetry_1
_geom_angle_site_symmetry_3
O7 La1 O7 65.01(12) . 2_865
O7 La1 O7 65.01(12) . 3_785
O7 La1 O7 65.01(12) 2_865 3_785
O7 La1 O5 64.81(11) . 2_865
O7 La1 O5 63.02(11) 2_865 2_865
O7 La1 O5 118.49(10) 3_785 2_865
O7 La1 O5 63.02(11) . .
O7 La1 O5 118.49(10) 2_865 .
O7 La1 O5 64.81(11) 3_785 .
O5 La1 O5 117.14(4) 2_865 .
O7 La1 O5 118.49(10) . 3_785
O7 La1 O5 64.81(11) 2_865 3_785
O7 La1 O5 63.02(11) 3_785 3_785
O5 La1 O5 117.14(4) 2_865 3_785
O5 La1 O5 117.14(4) . 3_785
O7 La1 O3 64.81(10) . 2_865
O7 La1 O3 116.36(11) 2_865 2_865
O7 La1 O3 120.92(11) 3_785 2_865
O5 La1 O3 61.69(10) 2_865 2_865
O5 La1 O3 65.96(10) . 2_865
O5 La1 O3 176.06(9) 3_785 2_865
O7 La1 O3 120.92(11) . 3_785
O7 La1 O3 64.81(10) 2_865 3_785
O7 La1 O3 116.36(11) 3_785 3_785
O5 La1 O3 65.96(10) 2_865 3_785
O5 La1 O3 176.06(9) . 3_785
O5 La1 O3 61.69(10) 3_785 3_785
O3 La1 O3 115.04(5) 2_865 3_785
O7 La1 O3 116.36(11) . .
O7 La1 O3 120.92(11) 2_865 .
O7 La1 O3 64.81(10) 3_785 .
O5 La1 O3 176.06(9) 2_865 .
O5 La1 O3 61.69(10) . .
O5 La1 O3 65.96(10) 3_785 .
O3 La1 O3 115.04(5) 2_865 .
O3 La1 O3 115.04(5) 3_785 .
O7 La1 O1 119.23(10) . 2_865
O7 La1 O1 113.74(11) 2_865 2_865
O7 La1 O1 175.03(11) 3_785 2_865
O5 La1 O1 63.40(10) 2_865 2_865
O5 La1 O1 118.97(10) . 2_865
O5 La1 O1 112.02(9) 3_785 2_865
O3 La1 O1 64.04(9) 2_865 2_865
O3 La1 O1 59.63(9) 3_785 2_865
O3 La1 O1 113.51(9) . 2_865
O7 La1 O1 113.74(11) . .
O7 La1 O1 175.03(11) 2_865 .
O7 La1 O1 119.23(10) 3_785 .
O5 La1 O1 112.02(9) 2_865 .
O5 La1 O1 63.40(10) . .
O5 La1 O1 118.97(10) 3_785 .
O3 La1 O1 59.63(9) 2_865 .
O3 La1 O1 113.51(10) 3_785 .
O3 La1 O1 64.04(9) . .
O1 La1 O1 62.28(11) 2_865 .
O7 La1 O1 175.03(12) . 3_785
O7 La1 O1 119.23(10) 2_865 3_785
O7 La1 O1 113.74(11) 3_785 3_785
O5 La1 O1 118.97(10) 2_865 3_785
O5 La1 O1 112.02(9) . 3_785
O5 La1 O1 63.40(10) 3_785 3_785
O3 La1 O1 113.51(9) 2_865 3_785
O3 La1 O1 64.04(9) 3_785 3_785
O3 La1 O1 59.63(9) . 3_785
O1 La1 O1 62.28(11) 2_865 3_785
O1 La1 O1 62.28(11) . 3_785
O9 La2 O9 71.9(4) 4_556 .
O9 La2 O9 132.25(13) 4_556 2_755
O9 La2 O9 89.0(3) . 2_755
O9 La2 O9 89.0(3) 4_556 5_756
O9 La2 O9 132.25(13) . 5_756
O9 La2 O9 71.9(4) 2_755 5_756
O9 La2 O9 132.25(13) 4_556 3_775
O9 La2 O9 89.0(3) . 3_775
O9 La2 O9 89.0(3) 2_755 3_775
O9 La2 O9 132.25(13) 5_756 3_775
O9 La2 O9 89.0(3) 4_556 6_776
O9 La2 O9 132.25(13) . 6_776
O9 La2 O9 132.25(13) 2_755 6_776
O9 La2 O9 89.0(3) 5_756 6_776
O9 La2 O9 71.9(4) 3_775 6_776
O9 La2 O8 69.9(2) 4_556 2_755
O9 La2 O8 69.9(2) . 2_755
O9 La2 O8 62.5(2) 2_755 2_755
O9 La2 O8 62.5(2) 5_756 2_755
O9 La2 O8 143.8(2) 3_775 2_755
O9 La2 O8 143.8(2) 6_776 2_755
O9 La2 O8 62.5(2) 4_556 .
O9 La2 O8 62.5(2) . .
O9 La2 O8 143.8(2) 2_755 .
O9 La2 O8 143.8(2) 5_756 .
O9 La2 O8 69.9(2) 3_775 .
O9 La2 O8 69.9(2) 6_776 .
O8 La2 O8 120.000(2) 2_755 .
O9 La2 O8 143.8(2) 4_556 3_775
O9 La2 O8 143.8(2) . 3_775
O9 La2 O8 69.9(2) 2_755 3_775
O9 La2 O8 69.9(2) 5_756 3_775
O9 La2 O8 62.5(2) 3_775 3_775
O9 La2 O8 62.5(2) 6_776 3_775
O8 La2 O8 120.000(2) 2_755 3_775
O8 La2 O8 120.000(2) . 3_775
O9 La2 H8B 49.2(6) 4_556 .
O9 La2 H8B 49.2(6) . .
O9 La2 H8B 137.8(5) 2_755 .
O9 La2 H8B 137.8(5) 5_756 .
O9 La2 H8B 85.0(8) 3_775 .
O9 La2 H8B 85.0(8) 6_776 .
O8 La2 H8B 101.0(10) 2_755 .
O8 La2 H8B 19.0(10) . .
O8 La2 H8B 139.0(10) 3_775 .
N2 Ni1 O1 175.23(17) . .
N2 Ni1 O3 82.34(16) . .
O1 Ni1 O3 93.04(13) . .
N2 Ni1 O2 90.19(19) . 3_785
O1 Ni1 O2 88.59(15) . 3_785
O3 Ni1 O2 90.02(15) . 3_785
N2 Ni1 N1 102.73(19) . .
O1 Ni1 N1 81.88(16) . .
O3 Ni1 N1 174.92(16) . .
O2 Ni1 N1 89.86(18) 3_785 .
N2 Ni1 O6 90.01(18) . .
O1 Ni1 O6 91.21(14) . .
O3 Ni1 O6 89.97(13) . .
O2 Ni1 O6 179.80(16) 3_785 .
N1 Ni1 O6 90.14(17) . .
O7 Ni2 O5 86.67(12) . .
O7 Ni2 O5 86.67(12) . 4_556
O5 Ni2 O5 94.01(18) . 4_556
O7 Ni2 O4 98.98(13) . 2_865
O5 Ni2 O4 89.44(13) . 2_865
O5 Ni2 O4 173.56(14) 4_556 2_865
O7 Ni2 O4 98.98(13) . 5_866
O5 Ni2 O4 173.56(13) . 5_866
O5 Ni2 O4 89.44(13) 4_556 5_866
O4 Ni2 O4 86.63(19) 2_865 5_866
O7 Ni2 N3 163.9(2) . .
O5 Ni2 N3 82.39(15) . .
O5 Ni2 N3 82.39(15) 4_556 .
O4 Ni2 N3 92.69(17) 2_865 .
O4 Ni2 N3 92.69(17) 5_866 .
O14 Cl1 O11 119.1(8) . .
O14 Cl1 O12 122.1(7) . .
O11 Cl1 O12 118.9(7) . .
O14 Cl1 O13 86.1(10) . .
O11 Cl1 O13 85.1(14) . .
O12 Cl1 O13 98.7(14) . .
O14 Cl1 O13 86.1(10) . 4_556
O11 Cl1 O13 85.1(14) . 4_556
O12 Cl1 O13 98.7(14) . 4_556
O13 Cl1 O13 163(3) . 4_556
O15 Cl2 O17 115.4(13) . .
O15 Cl2 O16 109.0(9) . .
O17 Cl2 O16 109.3(7) . .
O15 Cl2 O18 102.7(11) . .
O17 Cl2 O18 97.0(11) . .
O16 Cl2 O18 123.4(12) . .
C2 O1 Ni1 114.4(3) . .
C2 O1 La1 144.2(3) . .
Ni1 O1 La1 100.86(12) . .
C2 O2 Ni1 124.0(3) . 2_865
C4 O3 Ni1 114.4(3) . .
C4 O3 La1 142.8(3) . .
Ni1 O3 La1 102.01(12) . .
C4 O4 Ni2 123.8(3) . 3_785
C6 O5 Ni2 114.6(3) . .
C6 O5 La1 144.8(3) . .
Ni2 O5 La1 99.22(12) . .
C6 O6 Ni1 123.5(3) . .
Ni2 O7 La1 109.97(12) . 4_556
Ni2 O7 La1 109.97(12) . .
La1 O7 La1 103.29(15) 4_556 .
Ni2 O7 H7A 111(4) . .
La1 O7 H7A 111(2) 4_556 .
La1 O7 H7A 111(2) . .
La2 O8 H8A 106(10) . .
La2 O8 H8B 86(10) . .
H8A O8 H8B 168(10) . .
La2 O9 H9A 116(8) . .
La2 O9 H9B 138(8) . .
H9A O9 H9B 107(10) . .
C1 N1 Ni1 108.8(4) . .
C1 N1 H1A 109.9 . .
Ni1 N1 H1A 109.9 . .
C1 N1 H1B 109.9 . .
Ni1 N1 H1B 109.9 . .
H1A N1 H1B 108.3 . .
C3 N2 Ni1 109.1(3) . .
C3 N2 H2A 109.9 . .
Ni1 N2 H2A 109.9 . .
C3 N2 H2B 109.9 . .
Ni1 N2 H2B 109.9 . .
H2A N2 H2B 108.3 . .
C5 N3 C5 113.6(6) . 4_556
C5 N3 Ni2 108.3(3) . .
C5 N3 Ni2 108.3(3) 4_556 .
C5 N3 H3A 108.8 . .
C5 N3 H3A 108.8 4_556 .
Ni2 N3 H3A 108.8 . .
N1 C1 C2 113.2(5) . .
N1 C1 H1C 108.9 . .
C2 C1 H1C 108.9 . .
N1 C1 H1D 108.9 . .
C2 C1 H1D 108.9 . .
H1C C1 H1D 107.8 . .
O1 C2 O2 125.0(5) . .
O1 C2 C1 117.9(5) . .
O2 C2 C1 116.9(5) . .
N2 C3 C4 113.0(4) . .
N2 C3 H3B 109.0 . .
C4 C3 H3B 109.0 . .
N2 C3 H3C 109.0 . .
C4 C3 H3C 109.0 . .
H3B C3 H3C 107.8 . .
O4 C4 O3 124.8(4) . .
O4 C4 C3 117.2(4) . .
O3 C4 C3 118.0(4) . .
N3 C5 C6 113.9(4) . .
N3 C5 H5A 108.8 . .
C6 C5 H5A 108.8 . .
N3 C5 H5B 108.8 . .
C6 C5 H5B 108.8 . .
H5A C5 H5B 107.7 . .
O6 C6 O5 125.9(4) . .
O6 C6 C5 116.1(4) . .
O5 C6 C5 118.1(4) . .

loop_
_geom_bond_atom_site_label_1
_geom_bond_atom_site_label_2
_geom_bond_distance
_geom_bond_site_symmetry_2
La1 O7 2.505(3) .
La1 O7 2.505(3) 2_865
La1 O7 2.505(3) 3_785
La1 O5 2.758(3) 2_865
La1 O5 2.758(3) .
La1 O5 2.758(3) 3_785
La1 O3 2.772(3) 2_865
La1 O3 2.772(3) 3_785
La1 O3 2.772(3) .
La1 O1 2.808(3) 2_865
La1 O1 2.808(3) .
La1 O1 2.808(3) 3_785
La2 O9 2.501(7) 4_556
La2 O9 2.501(7) .
La2 O9 2.501(7) 2_755
La2 O9 2.501(7) 5_756
La2 O9 2.501(7) 3_775
La2 O9 2.501(7) 6_776
La2 O8 2.522(8) 2_755
La2 O8 2.522(8) .
La2 O8 2.522(8) 3_775
La2 H8B 2.61(16) .
Ni1 N2 2.035(5) .
Ni1 O1 2.038(3) .
Ni1 O3 2.039(3) .
Ni1 O2 2.049(4) 3_785
Ni1 N1 2.057(4) .
Ni1 O6 2.069(3) .
Ni2 O7 1.979(4) .
Ni2 O5 2.042(3) .
Ni2 O5 2.042(3) 4_556
Ni2 O4 2.054(3) 2_865
Ni2 O4 2.054(3) 5_866
Ni2 N3 2.078(5) .
Cl1 O14 1.316(11) .
Cl1 O11 1.343(12) .
Cl1 O12 1.356(9) .
Cl1 O13 1.47(2) .
Cl1 O13 1.47(2) 4_556
Cl2 O15 1.270(11) .
Cl2 O17 1.283(12) .
Cl2 O16 1.301(8) .
Cl2 O18 1.369(14) .
O1 C2 1.254(6) .
O2 C2 1.259(6) .
O2 Ni1 2.049(4) 2_865
O3 C4 1.251(6) .
O4 C4 1.245(6) .
O4 Ni2 2.054(3) 3_785
O5 C6 1.256(6) .
O6 C6 1.244(5) .
O7 La1 2.505(3) 4_556
O7 H7A 0.854(10) .
O8 H8A 0.851(10) .
O8 H8B 0.851(10) .
O9 H9A 0.855(10) .
O9 H9B 0.850(11) .
N1 C1 1.418(8) .
N1 H1A 0.9000 .
N1 H1B 0.9000 .
N2 C3 1.440(7) .
N2 H2A 0.9000 .
N2 H2B 0.9000 .
N3 C5 1.449(6) .
N3 C5 1.449(6) 4_556
N3 H3A 0.9100 .
C1 C2 1.510(8) .
C1 H1C 0.9700 .
C1 H1D 0.9700 .
C3 C4 1.509(7) .
C3 H3B 0.9700 .
C3 H3C 0.9700 .
C5 C6 1.525(7) .
C5 H5A 0.9700 .
C5 H5B 0.9700 .

loop_
_platon_squeeze_void_nr
_platon_squeeze_void_average_x
_platon_squeeze_void_average_y
_platon_squeeze_void_average_z
_platon_squeeze_void_volume
_platon_squeeze_void_count_electrons
_platon_squeeze_void_content
1 0.000 0.000 0.000 383 96 ' '
2 0.000 0.559 0.000 27 9 ' '
3 0.000 0.000 0.500 383 96 ' '
4 0.000 0.559 0.500 27 9 ' '
5 0.333 0.667 0.584 45 14 ' '
6 0.333 0.667 0.916 45 14 ' '
7 0.441 0.441 0.000 28 9 ' '
8 0.441 0.441 0.500 28 9 ' '
9 0.559 1.000 0.500 27 9 ' '
10 0.559 1.000 1.000 27 9 ' '
11 0.667 0.333 0.084 45 14 ' '
12 0.667 0.333 0.416 45 14 ' '
